data_4512634
loop_
_publ_author_name
'Ardila-Fierro, Karen J.'
'Andr\'e, V\^ania'
'Tan, Davin'
'Duarte, M. Teresa'
'Lancaster, Robert W.'
'Karamertzanis, Panagiotis G.'
'Fri\<s\<ci\'c, Tomislav'

_publ_section_title
;
 Molecular Recognition of Steroid Hormones in the Solid State: Stark
 Differences in Cocrystallization of \b-Estradiol and Estrone
;
_journal_issue 3
_journal_name_full 'Crystal Growth &amp; Design'
_journal_page_first 1492
_journal_paper_doi 10.1021/cg501865h
_journal_volume 15
_journal_year 2015
_chemical_absolute_configuration syn
_chemical_formula_sum 'C32 H34 O2'
_chemical_formula_weight 450.59
_chemical_name_common (bes)(phe)
_chemical_name_systematic
;
 beta-estradiol:phenanthrene 1:1
;
_space_group_crystal_system orthorhombic
_space_group_IT_number 19
_space_group_name_Hall 'P 2ac 2ab'
_space_group_name_H-M_alt 'P 21 21 21'
_symmetry_space_group_name_Hall 'P 2ac 2ab'
_symmetry_space_group_name_H-M 'P 21 21 21'
_atom_sites_solution_hydrogens geom
_audit_creation_method SHELXL-2014
_cell_angle_alpha 90
_cell_angle_beta 90
_cell_angle_gamma 90
_cell_formula_units_Z 4
_cell_length_a 7.3490(7)
_cell_length_b 18.3630(18)
_cell_length_c 18.6054(18)
_cell_measurement_temperature 293(2)
_cell_volume 2510.8(4)
_computing_structure_refinement 'SHELXL-2014 (Sheldrick, 2014)'
_diffrn_ambient_temperature 293(2)
_diffrn_measured_fraction_theta_full 1.000
_diffrn_measured_fraction_theta_max 0.956
_diffrn_radiation_type MoK\a
_diffrn_radiation_wavelength 0.71073
_diffrn_reflns_av_R_equivalents 0.0209
_diffrn_reflns_av_unetI/netI 0.0153
_diffrn_reflns_Laue_measured_fraction_full 1.000
_diffrn_reflns_Laue_measured_fraction_max 0.956
_diffrn_reflns_limit_h_max 9
_diffrn_reflns_limit_h_min -9
_diffrn_reflns_limit_k_max 24
_diffrn_reflns_limit_k_min -24
_diffrn_reflns_limit_l_max 24
_diffrn_reflns_limit_l_min -24
_diffrn_reflns_number 29597
_diffrn_reflns_point_group_measured_fraction_full 1.000
_diffrn_reflns_point_group_measured_fraction_max 0.930
_diffrn_reflns_theta_full 25.242
_diffrn_reflns_theta_max 28.614
_diffrn_reflns_theta_min 1.558
_exptl_absorpt_coefficient_mu 0.072
_exptl_absorpt_correction_type none
_exptl_crystal_colour colourless
_exptl_crystal_density_diffrn 1.192
_exptl_crystal_description plate
_exptl_crystal_F_000 968
_exptl_crystal_size_max 0.5
_exptl_crystal_size_mid 0.4
_exptl_crystal_size_min 0.2
_refine_diff_density_max 0.205
_refine_diff_density_min -0.174
_refine_diff_density_rms 0.031
_refine_ls_abs_structure_details
;
 Flack x determined using 2250 quotients [(I+)-(I-)]/[(I+)+(I-)]
 (Parsons, Flack and Wagner, Acta Cryst. B69 (2013) 249-259).
;
_refine_ls_abs_structure_Flack 0.1(2)
_refine_ls_extinction_coef 0.0163(17)
_refine_ls_extinction_expression Fc^*^=kFc[1+0.001xFc^2^\l^3^/sin(2\q)]^-1/4^
_refine_ls_extinction_method SHELXL
_refine_ls_goodness_of_fit_ref 1.053
_refine_ls_hydrogen_treatment constr
_refine_ls_matrix_type full
_refine_ls_number_parameters 311
_refine_ls_number_reflns 5981
_refine_ls_number_restraints 0
_refine_ls_restrained_S_all 1.053
_refine_ls_R_factor_all 0.0411
_refine_ls_R_factor_gt 0.0370
_refine_ls_shift/su_max 0.000
_refine_ls_shift/su_mean 0.000
_refine_ls_structure_factor_coef Fsqd
_refine_ls_weighting_details 'w=1/[\s^2^(Fo^2^)+(0.0560P)^2^+0.2802P] where P=(Fo^2^+2Fc^2^)/3'
_refine_ls_weighting_scheme calc
_refine_ls_wR_factor_gt 0.0966
_refine_ls_wR_factor_ref 0.0997
_reflns_Friedel_coverage 0.721
_reflns_Friedel_fraction_full 1.000
_reflns_Friedel_fraction_max 0.897
_reflns_number_gt 5531
_reflns_number_total 5981
_reflns_threshold_expression 'I > 2\s(I)'
_cod_data_source_file cg501865h_si_002.cif
_cod_data_source_block (bes)(phe)
_cod_depositor_comments 'Adding full bibliography for 4512633--4512636.cif.'
_cod_database_code 4512634
_shelx_space_group_comment
;
The symmetry employed for this shelxl refinement is uniquely defined
by the following loop, which should always be used as a source of
symmetry information in preference to the above space-group names.
They are only intended as comments.
;
_shelxl_version_number 2014-3

loop_
_space_group_symop_operation_xyz
'x, y, z'
'-x+1/2, -y, z+1/2'
'-x, y+1/2, -z+1/2'
'x+1/2, -y+1/2, -z'

loop_
_atom_site_label
_atom_site_type_symbol
_atom_site_fract_x
_atom_site_fract_y
_atom_site_fract_z
_atom_site_U_iso_or_equiv
_atom_site_adp_type
_atom_site_occupancy
_atom_site_site_symmetry_order
_atom_site_calc_flag
_atom_site_refinement_flags_posn
_atom_site_refinement_flags_adp
C1 C 1.0185(2) 0.39520(10) 0.20384(10) 0.0378(4) Uani 1 1 d . .
H1 H 1.1172 0.4216 0.2211 0.045 Uiso 1 1 calc R U
C2 C 1.0488(2) 0.34274(10) 0.15167(9) 0.0371(4) Uani 1 1 d . .
H2 H 1.1655 0.3345 0.1342 0.044 Uiso 1 1 calc R U
C3 C 0.9025(2) 0.30267(8) 0.12586(8) 0.0306(3) Uani 1 1 d . .
C4 C 0.7297(2) 0.31644(9) 0.15181(9) 0.0335(3) Uani 1 1 d . .
H4 H 0.6317 0.2902 0.1337 0.040 Uiso 1 1 calc R U
C5 C 0.6995(2) 0.36893(9) 0.20469(9) 0.0315(3) Uani 1 1 d . .
C6 C 0.5068(2) 0.38075(10) 0.23105(10) 0.0422(4) Uani 1 1 d . .
H6A H 0.4484 0.3338 0.2370 0.051 Uiso 1 1 calc R U
H6B H 0.4396 0.4075 0.1948 0.051 Uiso 1 1 calc R U
C7 C 0.4964(2) 0.42209(9) 0.30176(10) 0.0366(4) Uani 1 1 d . .
H7A H 0.5336 0.3904 0.3408 0.044 Uiso 1 1 calc R U
H7B H 0.3718 0.4371 0.3105 0.044 Uiso 1 1 calc R U
C8 C 0.6194(2) 0.48896(8) 0.29972(8) 0.0287(3) Uani 1 1 d . .
H8 H 0.5866 0.5186 0.2579 0.034 Uiso 1 1 calc R U
C9 C 0.8193(2) 0.46481(8) 0.29214(9) 0.0297(3) Uani 1 1 d . .
H9 H 0.8498 0.4391 0.3367 0.036 Uiso 1 1 calc R U
C10 C 0.8458(2) 0.41010(8) 0.23154(9) 0.0296(3) Uani 1 1 d . .
C11 C 0.9464(2) 0.53120(10) 0.28860(11) 0.0410(4) Uani 1 1 d . .
H11A H 0.9217 0.5582 0.2449 0.049 Uiso 1 1 calc R U
H11B H 1.0716 0.5146 0.2866 0.049 Uiso 1 1 calc R U
C12 C 0.9229(2) 0.58214(10) 0.35372(10) 0.0387(4) Uani 1 1 d . .
H12A H 0.9646 0.5575 0.3968 0.046 Uiso 1 1 calc R U
H12B H 0.9975 0.6252 0.3470 0.046 Uiso 1 1 calc R U
C13 C 0.7241(2) 0.60504(8) 0.36353(8) 0.0290(3) Uani 1 1 d . .
C14 C 0.6050(2) 0.53594(8) 0.36690(8) 0.0291(3) Uani 1 1 d . .
H14 H 0.6527 0.5065 0.4066 0.035 Uiso 1 1 calc R U
C15 C 0.4192(2) 0.56441(10) 0.39154(11) 0.0433(4) Uani 1 1 d . .
H15A H 0.3490 0.5263 0.4147 0.052 Uiso 1 1 calc R U
H15B H 0.3502 0.5837 0.3514 0.052 Uiso 1 1 calc R U
C16 C 0.4690(2) 0.62534(10) 0.44549(11) 0.0415(4) Uani 1 1 d . .
H16A H 0.4394 0.6106 0.4942 0.050 Uiso 1 1 calc R U
H16B H 0.4032 0.6697 0.4344 0.050 Uiso 1 1 calc R U
C17 C 0.6766(2) 0.63737(8) 0.43743(9) 0.0307(3) Uani 1 1 d . .
H17 H 0.7400 0.6096 0.4748 0.037 Uiso 1 1 calc R U
C18 C 0.6673(3) 0.65798(10) 0.30406(9) 0.0420(4) Uani 1 1 d . .
H18A H 0.5427 0.6720 0.3110 0.063 Uiso 1 1 calc R U
H18B H 0.6801 0.6347 0.2581 0.063 Uiso 1 1 calc R U
H18C H 0.7435 0.7004 0.3057 0.063 Uiso 1 1 calc R U
O1 O 0.92306(16) 0.24950(6) 0.07440(6) 0.0351(3) Uani 1 1 d . .
H1O H 1.0315 0.2404 0.0692 0.053 Uiso 1 1 calc R U
O2 O 0.72777(17) 0.71287(6) 0.44311(7) 0.0387(3) Uani 1 1 d . .
H2O H 0.6904 0.7294 0.4813 0.058 Uiso 1 1 calc R U
C19 C 0.1854(10) 0.97537(19) -0.07295(19) 0.1201(18) Uani 1 1 d . .
H19 H 0.1788 1.0149 -0.1041 0.144 Uiso 1 1 calc R U
C20 C 0.0373(7) 0.95633(17) -0.03248(19) 0.1047(14) Uani 1 1 d . .
H20 H -0.0700 0.9829 -0.0367 0.126 Uiso 1 1 calc R U
C21 C 0.0454(4) 0.89710(13) 0.01546(13) 0.0672(7) Uani 1 1 d . .
C22 C -0.1083(4) 0.87679(18) 0.05966(17) 0.0778(8) Uani 1 1 d . .
H22 H -0.2175 0.9019 0.0548 0.093 Uiso 1 1 calc R U
C23 C -0.0964(4) 0.82284(17) 0.10711(16) 0.0737(7) Uani 1 1 d . .
H23 H -0.1976 0.8112 0.1348 0.088 Uiso 1 1 calc R U
C24 C 0.0657(3) 0.78285(13) 0.11645(12) 0.0583(6) Uani 1 1 d . .
C25 C 0.0797(5) 0.72611(17) 0.16908(15) 0.0834(9) Uani 1 1 d . .
H25 H -0.0196 0.7153 0.1982 0.100 Uiso 1 1 calc R U
C26 C 0.2360(6) 0.68819(18) 0.17678(18) 0.0936(11) Uani 1 1 d . .
H26 H 0.2431 0.6518 0.2114 0.112 Uiso 1 1 calc R U
C27 C 0.3842(6) 0.70234(17) 0.13451(17) 0.0895(10) Uani 1 1 d . .
H27 H 0.4904 0.6754 0.1403 0.107 Uiso 1 1 calc R U
C28 C 0.3759(4) 0.75606(14) 0.08377(14) 0.0660(6) Uani 1 1 d . .
H28 H 0.4775 0.7650 0.0553 0.079 Uiso 1 1 calc R U
C29 C 0.2182(3) 0.79832(11) 0.07333(11) 0.0494(5) Uani 1 1 d . .
C30 C 0.2093(3) 0.85765(12) 0.02162(11) 0.0527(5) Uani 1 1 d . .
C31 C 0.3586(5) 0.87747(16) -0.02114(14) 0.0770(8) Uani 1 1 d . .
H31 H 0.4665 0.8512 -0.0180 0.092 Uiso 1 1 calc R U
C32 C 0.3466(8) 0.9354(2) -0.06756(17) 0.1107(15) Uani 1 1 d . .
H32 H 0.4465 0.9482 -0.0956 0.133 Uiso 1 1 calc R U

loop_
_atom_site_aniso_label
_atom_site_aniso_U_11
_atom_site_aniso_U_22
_atom_site_aniso_U_33
_atom_site_aniso_U_23
_atom_site_aniso_U_13
_atom_site_aniso_U_12
C1 0.0237(7) 0.0430(9) 0.0467(9) -0.0133(7) -0.0027(7) -0.0014(6)
C2 0.0240(7) 0.0424(9) 0.0448(9) -0.0095(7) 0.0003(6) 0.0036(6)
C3 0.0331(8) 0.0272(7) 0.0314(7) -0.0003(6) -0.0035(6) 0.0029(6)
C4 0.0288(7) 0.0305(8) 0.0414(8) -0.0047(6) -0.0033(6) -0.0033(6)
C5 0.0245(7) 0.0309(7) 0.0391(8) -0.0024(7) -0.0002(6) -0.0014(6)
C6 0.0248(7) 0.0441(9) 0.0577(11) -0.0164(8) 0.0039(7) -0.0073(7)
C7 0.0251(7) 0.0372(8) 0.0475(9) -0.0063(7) 0.0052(7) -0.0060(6)
C8 0.0219(7) 0.0288(7) 0.0354(8) -0.0017(6) -0.0001(5) -0.0003(5)
C9 0.0220(7) 0.0309(7) 0.0361(8) -0.0060(6) -0.0017(6) 0.0010(5)
C10 0.0226(7) 0.0297(7) 0.0366(8) -0.0041(6) -0.0024(6) 0.0010(6)
C11 0.0233(7) 0.0430(9) 0.0568(10) -0.0187(8) 0.0091(7) -0.0062(7)
C12 0.0253(7) 0.0397(9) 0.0511(10) -0.0161(7) 0.0031(7) -0.0037(6)
C13 0.0260(7) 0.0289(7) 0.0320(7) -0.0029(6) 0.0024(6) -0.0008(6)
C14 0.0243(7) 0.0293(7) 0.0335(7) -0.0010(6) 0.0025(6) -0.0010(6)
C15 0.0278(8) 0.0441(9) 0.0579(11) -0.0125(8) 0.0114(8) -0.0050(7)
C16 0.0343(8) 0.0400(9) 0.0500(10) -0.0091(8) 0.0144(7) -0.0036(7)
C17 0.0321(7) 0.0282(7) 0.0319(7) -0.0011(6) 0.0041(6) -0.0020(6)
C18 0.0544(10) 0.0352(8) 0.0363(9) 0.0029(7) 0.0042(8) 0.0009(8)
O1 0.0344(6) 0.0337(6) 0.0371(6) -0.0066(5) -0.0028(5) 0.0048(5)
O2 0.0420(7) 0.0326(6) 0.0414(6) -0.0074(5) 0.0121(5) -0.0081(5)
C19 0.239(6) 0.0623(18) 0.0595(18) 0.0100(15) -0.014(3) -0.017(3)
C20 0.176(4) 0.0623(17) 0.0756(19) -0.0080(15) -0.043(2) 0.021(2)
C21 0.0937(19) 0.0532(12) 0.0548(12) -0.0157(10) -0.0190(13) 0.0044(13)
C22 0.0586(14) 0.0862(19) 0.0887(19) -0.0369(17) -0.0163(14) 0.0198(14)
C23 0.0556(14) 0.0878(19) 0.0777(17) -0.0250(15) 0.0097(13) -0.0106(14)
C24 0.0645(14) 0.0596(12) 0.0509(11) -0.0153(10) 0.0055(10) -0.0160(11)
C25 0.111(3) 0.0835(19) 0.0560(14) -0.0034(14) 0.0109(16) -0.0352(19)
C26 0.139(3) 0.0718(18) 0.0696(18) 0.0082(15) -0.020(2) -0.003(2)
C27 0.121(3) 0.0749(18) 0.0729(18) -0.0084(15) -0.0256(19) 0.0273(19)
C28 0.0742(16) 0.0646(14) 0.0592(14) -0.0155(11) -0.0025(12) 0.0081(13)
C29 0.0597(12) 0.0472(10) 0.0413(9) -0.0142(8) -0.0006(9) -0.0055(9)
C30 0.0697(14) 0.0479(11) 0.0405(10) -0.0112(8) 0.0016(9) -0.0057(10)
C31 0.102(2) 0.0754(17) 0.0538(13) -0.0108(12) 0.0199(14) -0.0205(16)
C32 0.188(5) 0.087(2) 0.0565(16) -0.0012(17) 0.030(2) -0.040(3)

loop_
_atom_type_symbol
_atom_type_description
_atom_type_scat_dispersion_real
_atom_type_scat_dispersion_imag
_atom_type_scat_source
C C 0.0033 0.0016 'International Tables Vol C Tables 4.2.6.8 and 6.1.1.4'
H H 0.0000 0.0000 'International Tables Vol C Tables 4.2.6.8 and 6.1.1.4'
O O 0.0106 0.0060 'International Tables Vol C Tables 4.2.6.8 and 6.1.1.4'

loop_
_geom_angle_atom_site_label_1
_geom_angle_atom_site_label_2
_geom_angle_atom_site_label_3
_geom_angle
C2 C1 C10 122.75(15)
C1 C2 C3 119.08(15)
O1 C3 C4 118.32(14)
O1 C3 C2 122.10(15)
C4 C3 C2 119.58(14)
C3 C4 C5 121.29(14)
C4 C5 C10 120.01(14)
C4 C5 C6 118.45(13)
C10 C5 C6 121.53(14)
C5 C6 C7 113.51(13)
C6 C7 C8 110.52(13)
C14 C8 C7 113.25(13)
C14 C8 C9 107.72(12)
C7 C8 C9 109.60(12)
C10 C9 C11 114.44(13)
C10 C9 C8 112.31(12)
C11 C9 C8 110.79(13)
C1 C10 C5 117.28(14)
C1 C10 C9 121.25(13)
C5 C10 C9 121.33(13)
C9 C11 C12 112.32(14)
C13 C12 C11 111.55(13)
C18 C13 C12 110.37(14)
C18 C13 C17 109.84(13)
C12 C13 C17 115.41(13)
C18 C13 C14 113.40(14)
C12 C13 C14 108.68(13)
C17 C13 C14 98.77(12)
C8 C14 C15 120.06(13)
C8 C14 C13 113.17(12)
C15 C14 C13 103.70(12)
C14 C15 C16 103.30(13)
C15 C16 C17 105.87(13)
O2 C17 C13 112.20(12)
O2 C17 C16 112.80(13)
C13 C17 C16 104.78(13)
C20 C19 C32 120.1(3)
C19 C20 C21 120.8(4)
C20 C21 C30 119.0(3)
C20 C21 C22 121.8(3)
C30 C21 C22 119.2(2)
C23 C22 C21 121.2(2)
C22 C23 C24 121.7(3)
C29 C24 C23 119.8(2)
C29 C24 C25 118.6(3)
C23 C24 C25 121.6(3)
C26 C25 C24 120.5(3)
C25 C26 C27 121.2(3)
C28 C27 C26 119.9(3)
C27 C28 C29 122.0(3)
C24 C29 C28 117.8(2)
C24 C29 C30 119.5(2)
C28 C29 C30 122.8(2)
C31 C30 C21 119.3(2)
C31 C30 C29 122.2(2)
C21 C30 C29 118.5(2)
C32 C31 C30 120.5(4)
C31 C32 C19 120.4(4)

loop_
_geom_bond_atom_site_label_1
_geom_bond_atom_site_label_2
_geom_bond_distance
C1 C2 1.386(2)
C1 C10 1.396(2)
C2 C3 1.389(2)
C3 O1 1.3757(18)
C3 C4 1.381(2)
C4 C5 1.395(2)
C5 C10 1.406(2)
C5 C6 1.514(2)
C6 C7 1.521(2)
C7 C8 1.525(2)
C8 C14 1.522(2)
C8 C9 1.5412(19)
C9 C10 1.523(2)
C9 C11 1.537(2)
C11 C12 1.540(2)
C12 C13 1.532(2)
C13 C18 1.531(2)
C13 C17 1.538(2)
C13 C14 1.543(2)
C14 C15 1.532(2)
C15 C16 1.547(2)
C16 C17 1.548(2)
C17 O2 1.4405(19)
C19 C20 1.369(7)
C19 C32 1.397(7)
C20 C21 1.408(4)
C21 C30 1.410(4)
C21 C22 1.446(4)
C22 C23 1.330(4)
C23 C24 1.410(4)
C24 C29 1.407(3)
C24 C25 1.434(4)
C25 C26 1.351(5)
C26 C27 1.368(5)
C27 C28 1.367(4)
C28 C29 1.408(3)
C29 C30 1.455(3)
C30 C31 1.404(4)
C31 C32 1.373(5)
